data_2205588
loop_
_publ_author_name
'Chen, Xue-Yi'
'Dias, Jerry R.'
'Powell, Doug R.'
'Van Horn, J. David'
'Sandreczki, Thomas C.'

_publ_section_title
;
 1,3-Diiodoazulene
;
_journal_issue 4
_journal_name_full 'Acta Crystallographica Section E'
_journal_page_first o944
_journal_page_last o946
_journal_paper_doi 10.1107/S1600536805006823
_journal_volume 61
_journal_year 2005
_chemical_formula_iupac 'C10 H6 I2'
_chemical_formula_moiety 'C10 H6 I2'
_chemical_formula_sum 'C10 H6 I2'
_chemical_formula_weight 379.95
_chemical_melting_point 102
_chemical_name_common Diiodoazulene
_chemical_name_systematic
;
1,3-Diiodoazulene
;
_space_group_IT_number 9
_symmetry_cell_setting monoclinic
_symmetry_space_group_name_Hall 'C -2yc'
_symmetry_space_group_name_H-M 'C 1 c 1'
_atom_sites_solution_hydrogens geom
_atom_sites_solution_primary direct
_atom_sites_solution_secondary difmap
_audit_creation_method SHELXL97
_cell_angle_alpha 90.00
_cell_angle_beta 95.579(7)
_cell_angle_gamma 90.00
_cell_formula_units_Z 4
_cell_length_a 7.487(3)
_cell_length_b 23.287(9)
_cell_length_c 5.675(2)
_cell_measurement_reflns_used 3884
_cell_measurement_temperature 100(2)
_cell_measurement_theta_max 26.00
_cell_measurement_theta_min 2.87
_cell_volume 984.7(6)
_computing_cell_refinement 'SAINT (Bruker, 1998)'
_computing_data_collection 'SMART (Bruker, 1998)'
_computing_data_reduction SAINT
_computing_molecular_graphics 'ORTEP-3 (Farrugia, 1997)'
_computing_publication_material SHELXTL
_computing_structure_refinement SHELXTL
_computing_structure_solution 'SHELXTL (Bruker, 1998)'
_diffrn_ambient_temperature 100(2)
_diffrn_measured_fraction_theta_full 0.999
_diffrn_measured_fraction_theta_max 0.999
_diffrn_measurement_device_type 'Bruker APEX'
_diffrn_measurement_method \w
_diffrn_radiation_monochromator graphite
_diffrn_radiation_source 'fine-focus sealed tube'
_diffrn_radiation_type MoK\a
_diffrn_radiation_wavelength 0.71073
_diffrn_reflns_av_R_equivalents 0.0133
_diffrn_reflns_av_sigmaI/netI 0.0218
_diffrn_reflns_limit_h_max 9
_diffrn_reflns_limit_h_min -9
_diffrn_reflns_limit_k_max 28
_diffrn_reflns_limit_k_min -25
_diffrn_reflns_limit_l_max 6
_diffrn_reflns_limit_l_min -6
_diffrn_reflns_number 5207
_diffrn_reflns_theta_full 26.00
_diffrn_reflns_theta_max 26.00
_diffrn_reflns_theta_min 2.87
_diffrn_standards_number 0
_exptl_absorpt_coefficient_mu 6.328
_exptl_absorpt_correction_T_max 0.703
_exptl_absorpt_correction_T_min 0.301
_exptl_absorpt_correction_type multi-scan
_exptl_absorpt_process_details '(SADABS; Bruker, 2002)'
_exptl_crystal_colour black
_exptl_crystal_density_diffrn 2.563
_exptl_crystal_density_meas ?
_exptl_crystal_density_method .
_exptl_crystal_description block
_exptl_crystal_F_000 688
_exptl_crystal_size_max 0.25
_exptl_crystal_size_mid 0.11
_exptl_crystal_size_min 0.06
_refine_diff_density_max 0.886
_refine_diff_density_min -0.566
_refine_ls_abs_structure_details 'Flack (1983), with 935 Friedel pairs'
_refine_ls_abs_structure_Flack 0.00(4)
_refine_ls_extinction_method none
_refine_ls_goodness_of_fit_ref 1.006
_refine_ls_hydrogen_treatment constr
_refine_ls_matrix_type full
_refine_ls_number_parameters 109
_refine_ls_number_reflns 1903
_refine_ls_number_restraints 2
_refine_ls_restrained_S_all 1.005
_refine_ls_R_factor_all 0.0212
_refine_ls_R_factor_gt 0.0211
_refine_ls_shift/su_max 0.001
_refine_ls_shift/su_mean 0.000
_refine_ls_structure_factor_coef Fsqd
_refine_ls_weighting_details 'calc w = 1/[\s^2^(Fo^2^)+(0.044P)^2^] where P = (Fo^2^+2Fc^2^)/3'
_refine_ls_weighting_scheme calc
_refine_ls_wR_factor_gt 0.0550
_refine_ls_wR_factor_ref 0.0550
_reflns_number_gt 1896
_reflns_number_total 1903
_reflns_threshold_expression I>2\s(I)
_cod_data_source_file sj6052.cif
_cod_data_source_block I
_cod_depositor_comments
;
The following automatic conversions were performed:
'_symmetry_cell_setting' value 'Monoclinic' changed to 'monoclinic'
according to '/home/saulius/struct/CIF-dictionaries/cif_core.dic'
dictionary named 'cif_core.dic' version 2.4.1 from 2010-06-29.

Automatic conversion script
Id: cif_fix_enum 1527 2010-12-29 10:47:43Z saulius 

The following automatic conversions were performed:

'_symmetry_cell_setting' value 'Monoclinic' changed to 'monoclinic'
according to /home/saulius/struct/CIF-dictionaries/cif_core.dic
dictionary named 'cif_core.dic' version 2.4.1 from 2010-06-29.

Automatic conversion script
Id: cif_fix_values 1715 2011-07-08 13:25:40Z adriana 
;
_cod_original_sg_symbol_H-M 'C c'
_cod_database_code 2205588
_cod_database_fobs_code 2205588

loop_
_symmetry_equiv_pos_as_xyz
'x, y, z'
'x, -y, z+1/2'
'x+1/2, y+1/2, z'
'x+1/2, -y+1/2, z+1/2'

loop_
_atom_site_label
_atom_site_fract_x
_atom_site_fract_y
_atom_site_fract_z
_atom_site_U_iso_or_equiv
_atom_site_adp_type
_atom_site_calc_flag
_atom_site_refinement_flags
_atom_site_occupancy
_atom_site_type_symbol
I1 0.74063(5) 0.555141(13) 0.02278(6) 0.01970(10) Uani d . 1 I
I2 0.76879(5) 0.744021(13) 0.78887(6) 0.02440(11) Uani d . 1 I
C1 0.6640(6) 0.6083(2) 0.2890(8) 0.0184(10) Uani d . 1 C
C2 0.7655(7) 0.6534(3) 0.3929(10) 0.0221(10) Uani d . 1 C
H2 0.8789 0.6657 0.3499 0.026 Uiso calc R 1 H
C3 0.6734(7) 0.6775(2) 0.5699(9) 0.0182(9) Uani d . 1 C
C4 0.3829(7) 0.6590(2) 0.7390(9) 0.0211(10) Uani d . 1 C
H4 0.4096 0.6901 0.8452 0.025 Uiso calc R 1 H
C5 0.2200(8) 0.6310(2) 0.7632(11) 0.0248(12) Uani d . 1 C
H5 0.1540 0.6444 0.8871 0.030 Uiso calc R 1 H
C6 0.1431(7) 0.5858(2) 0.6268(10) 0.0252(11) Uani d . 1 C
H6 0.0278 0.5742 0.6652 0.030 Uiso calc R 1 H
C7 0.2083(9) 0.5556(2) 0.4457(11) 0.0204(13) Uani d . 1 C
H7 0.1344 0.5250 0.3833 0.025 Uiso calc R 1 H
C8 0.3682(7) 0.5634(2) 0.3396(9) 0.0181(10) Uani d . 1 C
H8 0.3853 0.5384 0.2115 0.022 Uiso calc R 1 H
C9 0.5041(7) 0.6026(2) 0.3964(9) 0.0175(8) Uani d . 1 C
C10 0.5113(7) 0.6483(2) 0.5835(8) 0.0171(10) Uani d . 1 C

loop_
_atom_site_aniso_label
_atom_site_aniso_U_11
_atom_site_aniso_U_22
_atom_site_aniso_U_33
_atom_site_aniso_U_12
_atom_site_aniso_U_13
_atom_site_aniso_U_23
I1 0.02039(16) 0.02110(17) 0.01883(17) 0.00258(13) 0.00811(12) 0.00052(12)
I2 0.0309(2) 0.02089(17) 0.02124(18) -0.00535(15) 0.00181(14) -0.00196(15)
C1 0.019(2) 0.019(2) 0.018(2) 0.0048(19) 0.0059(18) 0.0030(18)
C2 0.015(2) 0.027(3) 0.025(3) -0.0006(19) 0.004(2) 0.006(2)
C3 0.021(2) 0.016(2) 0.017(2) -0.0034(19) -0.0031(18) 0.0023(18)
C4 0.025(3) 0.019(3) 0.020(2) 0.003(2) 0.004(2) 0.0048(19)
C5 0.020(3) 0.026(3) 0.030(3) 0.006(2) 0.012(2) 0.008(2)
C6 0.020(3) 0.030(3) 0.027(3) 0.005(2) 0.009(2) 0.003(2)
C7 0.022(3) 0.015(3) 0.024(3) -0.0001(19) 0.001(2) -0.0006(18)
C8 0.020(3) 0.016(2) 0.018(2) 0.0012(18) 0.003(2) 0.0018(18)
C9 0.0158(19) 0.019(2) 0.018(2) 0.0048(16) 0.0015(16) 0.0017(16)
C10 0.023(2) 0.014(2) 0.014(2) 0.0035(18) -0.001(2) 0.0033(16)

loop_
_atom_type_symbol
_atom_type_description
_atom_type_scat_dispersion_real
_atom_type_scat_dispersion_imag
_atom_type_scat_source
C C 0.0033 0.0016 'International Tables Vol C Tables 4.2.6.8 and 6.1.1.4'
H H 0.0000 0.0000 'International Tables Vol C Tables 4.2.6.8 and 6.1.1.4'
I I -0.4742 1.8119 'International Tables Vol C Tables 4.2.6.8 and 6.1.1.4'

loop_
_geom_angle_atom_site_label_1
_geom_angle_atom_site_label_2
_geom_angle_atom_site_label_3
_geom_angle
_geom_angle_publ_flag
C2 C1 C9 109.9(4) y
C2 C1 I1 125.4(4) ?
C9 C1 I1 124.6(4) y
C3 C2 C1 108.8(4) y
C3 C2 H2 125.6 ?
C1 C2 H2 125.6 ?
C2 C3 C10 109.7(4) ?
C2 C3 I2 124.7(4) ?
C10 C3 I2 125.5(4) y
C10 C4 C5 129.9(5) ?
C10 C4 H4 115.1 ?
C5 C4 H4 115.1 ?
C6 C5 C4 127.7(6) ?
C6 C5 H5 116.1 ?
C4 C5 H5 116.1 ?
C7 C6 C5 130.0(5) y
C7 C6 H6 115.0 ?
C5 C6 H6 115.0 ?
C6 C7 C8 129.4(5) y
C6 C7 H7 115.3 ?
C8 C7 H7 115.3 ?
C9 C8 C7 128.7(5) y
C9 C8 H8 115.7 ?
C7 C8 H8 115.7 ?
C8 C9 C1 127.0(5) ?
C8 C9 C10 127.5(5) y
C1 C9 C10 105.5(5) y
C4 C10 C3 127.2(5) ?
C4 C10 C9 126.7(5) ?
C3 C10 C9 106.1(4) ?

loop_
_geom_bond_atom_site_label_1
_geom_bond_atom_site_label_2
_geom_bond_distance
_geom_bond_publ_flag
I1 C1 2.076(5) y
I2 C3 2.069(5) y
C1 C2 1.395(8) y
C1 C9 1.401(7) y
C2 C3 1.390(8) ?
C2 H2 0.9500 ?
C3 C10 1.400(7) ?
C4 C10 1.389(7) ?
C4 C5 1.401(8) ?
C4 H4 0.9500 ?
C5 C6 1.397(8) y
C5 H5 0.9500 ?
C6 C7 1.374(8) y
C6 H6 0.9500 ?
C7 C8 1.403(8) y
C7 H7 0.9500 ?
C8 C9 1.381(7) y
C8 H8 0.9500 ?
C9 C10 1.501(7) y

loop_
_geom_torsion_atom_site_label_1
_geom_torsion_atom_site_label_2
_geom_torsion_atom_site_label_3
_geom_torsion_atom_site_label_4
_geom_torsion
_geom_torsion_publ_flag
C9 C1 C2 C3 0.3(6) ?
I1 C1 C2 C3 -177.7(4) y
C1 C2 C3 C10 0.1(6) ?
C1 C2 C3 I2 177.5(3) y
C10 C4 C5 C6 -2.7(10) ?
C4 C5 C6 C7 3.6(10) ?
C5 C6 C7 C8 -3.1(10) ?
C6 C7 C8 C9 2.4(10) ?
C7 C8 C9 C1 178.6(5) ?
C7 C8 C9 C10 -2.1(9) ?
C2 C1 C9 C8 178.9(5) ?
I1 C1 C9 C8 -3.0(8) ?
C2 C1 C9 C10 -0.6(6) ?
I1 C1 C9 C10 177.5(3) y
C5 C4 C10 C3 -179.1(5) ?
C5 C4 C10 C9 0.5(9) ?
C2 C3 C10 C4 179.3(5) ?
I2 C3 C10 C4 1.9(7) ?
C2 C3 C10 C9 -0.4(6) ?
I2 C3 C10 C9 -177.8(3) ?
C8 C9 C10 C4 1.4(8) ?
C1 C9 C10 C4 -179.1(5) ?
C8 C9 C10 C3 -178.9(5) ?
C1 C9 C10 C3 0.6(5) ?

loop_
_cod_related_entry_id
_cod_related_entry_database
_cod_related_entry_code
1 ChemSpider 9501416
